data_2006143
loop_
_publ_author_name
'Meehan, Paul R.'
'Alyea, Elmer C.'
'Ferguson, George'

_publ_section_title
;
 5-Phenyldibenzophosphole, Polymorph 2
;
_journal_issue 5
_journal_name_full 'Acta Crystallographica Section C'
_journal_page_first IUC9700001
_journal_paper_doi 10.1107/S0108270197099526
_journal_volume 53
_journal_year 1997
_chemical_formula_moiety 'C18 H13 P '
_chemical_formula_sum 'C18 H13 P'
_chemical_formula_weight 260.25
_chemical_name_systematic
;
5-Phenyldibenzophosphole
;
_space_group_IT_number 19
_symmetry_cell_setting orthorhombic
_symmetry_space_group_name_Hall 'P 2ac 2ab'
_symmetry_space_group_name_H-M 'P 21 21 21'
_cell_angle_alpha 90.00
_cell_angle_beta 90.00
_cell_angle_gamma 90.00
_cell_formula_units_Z 4
_cell_length_a 6.0178(6)
_cell_length_b 28.449(3)
_cell_length_c 8.0272(9)
_cell_measurement_reflns_used 25
_cell_measurement_temperature 294.0(10)
_cell_measurement_theta_max 18.35
_cell_measurement_theta_min 10.24
_cell_volume 1374.3(3)
_computing_cell_refinement 'SET4 & CELDIM (Enraf-Nonius, 1992)'
_computing_data_collection 'CAD4 (Enraf-Nonius, 1992)'
_computing_data_reduction 'DATRD2 in NRCVAX96 (Gabe, Le Page, Charland, Lee & White, 1989)'
_computing_molecular_graphics 'NRCVAX96, ORTEP (Johnson, 1976), PLATON (Spek, 1996a), PLUTON (Spek 1996b)'
_computing_publication_material 'NRCVAX96, SHELXL93  and WordPerfect macro PRPCIF97 (Ferguson, 1997)'
_computing_structure_refinement 'NRCVAX96 and SHELXL93 (Sheldrick, 1993)'
_computing_structure_solution 'SHELXS86 (Sheldrick, 1986)'
_diffrn_ambient_temperature 294.0(10)
_diffrn_measured_fraction_theta_full 1.0
_diffrn_measured_fraction_theta_max 1.0
_diffrn_measurement_device 'Enraf-Nonius CAD-4'
_diffrn_measurement_method \q/2\q
_diffrn_radiation_monochromator graphite
_diffrn_radiation_source 'X-ray tube'
_diffrn_radiation_type 'Molybdenum K\a'
_diffrn_radiation_wavelength 0.7107
_diffrn_reflns_av_R_equivalents 0.007
_diffrn_reflns_av_sigmaI/netI 0.0523
_diffrn_reflns_limit_h_max 7
_diffrn_reflns_limit_h_min -7
_diffrn_reflns_limit_k_max 36
_diffrn_reflns_limit_k_min 36
_diffrn_reflns_limit_l_max 10
_diffrn_reflns_limit_l_min 10
_diffrn_reflns_number 3400
_diffrn_reflns_theta_full 27.40
_diffrn_reflns_theta_max 27.40
_diffrn_reflns_theta_min 2.63
_diffrn_standards_decay_% 1.8
_diffrn_standards_interval_time 720
_diffrn_standards_number 3
_exptl_absorpt_coefficient_mu 0.182
_exptl_absorpt_correction_T_max 0.9513
_exptl_absorpt_correction_T_min 0.9077
_exptl_absorpt_correction_type 'psi-scan (North, Phillips & Mathews, 1968)'
_exptl_absorpt_process_details '(North, Phillips & Mathews, 1968)'
_exptl_crystal_colour colorless
_exptl_crystal_density_diffrn 1.258
_exptl_crystal_density_meas ?
_exptl_crystal_description needle
_exptl_crystal_F_000 544
_exptl_crystal_size_max 0.41
_exptl_crystal_size_mid 0.25
_exptl_crystal_size_min 0.20
_refine_diff_density_max 0.194
_refine_diff_density_min -0.202
_refine_ls_abs_structure_details 'Flack (1983), 1406 Friedel pairs'
_refine_ls_abs_structure_Flack -0.21(16)
_refine_ls_extinction_method none
_refine_ls_goodness_of_fit_all 0.971
_refine_ls_goodness_of_fit_ref 1.090
_refine_ls_hydrogen_treatment constr
_refine_ls_matrix_type full
_refine_ls_number_parameters 172
_refine_ls_number_reflns 3106
_refine_ls_number_restraints 0
_refine_ls_restrained_S_all 0.971
_refine_ls_restrained_S_obs 1.090
_refine_ls_R_factor_all 0.0909
_refine_ls_R_factor_gt 0.0495
_refine_ls_shift/su_max 0.006
_refine_ls_shift/su_mean 0.001
_refine_ls_structure_factor_coef Fsqd
_refine_ls_weighting_details 'w=1/[\s^2^(Fo^2^)+(0.0850P)^2^] where P=(Fo^2^+2Fc^2^)/3'
_refine_ls_weighting_scheme calc
_refine_ls_wR_factor_all 0.1473
_refine_ls_wR_factor_ref 0.1297
_reflns_number_gt 1965
_reflns_number_total 3106
_reflns_threshold_expression >2\s(I)
_cod_data_source_file qa0001.cif
_cod_data_source_block 9706
_cod_depositor_comments
;
The following automatic conversions were performed:

'_exptl_crystal_density_meas' value 'not measured' was changed to '?'
- the value is perceived as not measured.

Automatic conversion script
Id: cif_fix_values 3008 2015-01-20 13:52:24Z robertas 

The following automatic conversions were performed:

'_refine_ls_weighting_scheme' value 'calc
w=1/[\s^2^(Fo^2^)+(0.0850P)^2^] where P=(Fo^2^+2Fc^2^)/3' was changed
to 'calc'. New tag '_refine_ls_weighting_details' was created. The
value of the new tag was set to 'w=1/[\s^2^(Fo^2^)+(0.0850P)^2^]
where P=(Fo^2^+2Fc^2^)/3'.

Automatic conversion script
Id: cif_fix_values 3143 2015-03-26 13:38:13Z robertas 
;
_cod_database_code 2006143
_cod_database_fobs_code 2006143

loop_
_symmetry_equiv_pos_as_xyz
'x, y, z'
'x+1/2, -y+1/2, -z'
'-x, y+1/2, -z+1/2'
'-x+1/2, -y, z+1/2'

loop_
_atom_site_label
_atom_site_fract_x
_atom_site_fract_y
_atom_site_fract_z
_atom_site_U_iso_or_equiv
_atom_site_adp_type
_atom_site_calc_flag
_atom_site_refinement_flags
_atom_site_occupancy
_atom_site_disorder_group
_atom_site_type_symbol
P1 .14796(13) .63382(3) .03986(12) .0573(3) Uani d . 1 . P
C11 -.0484(5) .67399(9) .1385(4) .0501(8) Uani d . 1 . C
C12 -.0262(6) .69591(11) .2924(5) .0653(10) Uani d . 1 . C
C13 -.1881(6) .72819(12) .3393(5) .0720(10) Uani d . 1 . C
C14 -.3654(6) .73889(11) .2373(5) .0657(9) Uani d . 1 . C
C15 -.3858(5) .71681(11) .0848(4) .0572(8) Uani d . 1 . C
C16 -.2286(5) .68410(10) .0365(4) .0481(7) Uani d . 1 . C
C21 -.0369(5) .62960(11) -.1370(4) .0529(8) Uani d . 1 . C
C22 -.0066(7) .60223(13) -.2821(5) .0712(10) Uani d . 1 . C
C23 -.1610(8) .60490(14) -.4080(5) .0824(12) Uani d . 1 . C
C24 -.3458(7) .63335(13) -.3922(4) .0779(10) Uani d . 1 . C
C25 -.3787(6) .65957(11) -.2511(4) .0625(9) Uani d . 1 . C
C26 -.2245(5) .65757(10) -.1230(4) .0500(7) Uani d . 1 . C
C31 .0965(5) .57929(10) .1540(4) .0488(7) Uani d . 1 . C
C32 -.0996(5) .55333(11) .1421(4) .0545(8) Uani d . 1 . C
C33 -.1245(6) .51186(12) .2286(5) .0709(10) Uani d . 1 . C
C34 .0407(8) .49603(14) .3293(6) .0827(13) Uani d . 1 . C
C35 .2334(8) .52023(15) .3454(6) .0857(13) Uani d . 1 . C
C36 .2631(6) .56141(14) .2563(5) .0720(11) Uani d . 1 . C
H12 .0934 .68921 .3618 .078 Uiso calc R 1 . H
H13 -.1765 .74297 .4423 .086 Uiso calc R 1 . H
H14 -.4707 .76085 .2710 .079 Uiso calc R 1 . H
H15 -.5046 .72391 .0151 .069 Uiso calc R 1 . H
H22 .1164 .58264 -.2923 .085 Uiso calc R 1 . H
H23 -.1409 .58738 -.5046 .099 Uiso calc R 1 . H
H24 -.4490 .63474 -.4783 .093 Uiso calc R 1 . H
H25 -.5037 .67859 -.2413 .075 Uiso calc R 1 . H
H32 -.2148 .56415 .0749 .065 Uiso calc R 1 . H
H33 -.2551 .49461 .2181 .085 Uiso calc R 1 . H
H34 .0212 .46817 .3881 .099 Uiso calc R 1 . H
H35 .3448 .50926 .4157 .103 Uiso calc R 1 . H
H36 .3972 .57747 .2650 .086 Uiso calc R 1 . H

loop_
_atom_site_aniso_label
_atom_site_aniso_U_11
_atom_site_aniso_U_22
_atom_site_aniso_U_33
_atom_site_aniso_U_12
_atom_site_aniso_U_13
_atom_site_aniso_U_23
P1 .0480(4) .0554(5) .0685(6) -.0030(4) .0073(4) -.0004(5)
C11 .054(2) .0365(15) .060(2) -.0093(13) .003(2) .0014(15)
C12 .077(2) .057(2) .063(2) -.006(2) -.015(2) -.004(2)
C13 .101(3) .060(2) .056(2) .001(2) .005(2) -.009(2)
C14 .078(2) .055(2) .064(2) .006(2) .011(2) .003(2)
C15 .061(2) .051(2) .059(2) .0021(15) .006(2) .007(2)
C16 .050(2) .0443(15) .050(2) -.0053(13) .005(2) .006(2)
C21 .066(2) .045(2) .048(2) -.0020(15) .011(2) .002(2)
C22 .090(2) .067(2) .057(2) .012(2) .019(2) -.002(2)
C23 .132(4) .074(2) .042(2) .005(3) .015(3) -.003(2)
C24 .112(3) .075(2) .047(2) -.004(3) -.008(2) .008(2)
C25 .074(2) .060(2) .053(2) .003(2) .000(2) .006(2)
C26 .058(2) .0444(15) .048(2) -.0047(14) .0053(15) .008(2)
C31 .048(2) .054(2) .044(2) .0091(13) .0016(14) -.0083(15)
C32 .060(2) .057(2) .047(2) .0028(14) -.003(2) -.001(2)
C33 .083(2) .055(2) .075(3) -.001(2) .017(2) .003(2)
C34 .111(3) .065(2) .072(3) .029(2) .030(3) .022(2)
C35 .092(3) .094(3) .070(3) .042(3) -.003(2) .021(3)
C36 .056(2) .089(3) .071(3) .020(2) -.010(2) -.007(2)

loop_
_atom_type_symbol
_atom_type_description
_atom_type_scat_dispersion_real
_atom_type_scat_dispersion_imag
_atom_type_scat_source
C C 0.0033 0.0016 'International Tables Vol C Tables 4.2.6.8 and 6.1.1.4'
H H 0.0000 0.0000 'International Tables Vol C Tables 4.2.6.8 and 6.1.1.4'
P P 0.1023 0.0942 'International Tables Vol C Tables 4.2.6.8 and 6.1.1.4'

loop_
_geom_angle_atom_site_label_1
_geom_angle_atom_site_label_2
_geom_angle_atom_site_label_3
_geom_angle
_geom_angle_publ_flag
C11 P1 C21 89.08(15) yes
C11 P1 C31 101.79(14) yes
C21 P1 C31 103.49(14) yes
P1 C11 C12 127.2(3) no
P1 C11 C16 112.3(2) no
C12 C11 C16 120.4(3) no
C11 C12 C13 118.0(3) no
C12 C13 C14 121.8(3) no
C13 C14 C15 119.7(3) no
C14 C15 C16 119.6(3) no
C11 C16 C15 120.5(3) no
C11 C16 C26 113.0(3) no
C15 C16 C26 126.5(3) no
P1 C21 C22 127.2(3) no
P1 C21 C26 113.5(2) no
C22 C21 C26 119.3(3) no
C21 C22 C23 119.2(3) no
C22 C23 C24 120.6(3) no
C23 C24 C25 120.7(4) no
C24 C25 C26 119.6(3) no
C16 C26 C21 112.0(3) no
C16 C26 C25 127.4(3) no
C21 C26 C25 120.6(3) no
P1 C31 C32 123.9(2) no
P1 C31 C36 118.9(3) no
C32 C31 C36 117.1(3) no
C31 C32 C33 120.7(3) no
C32 C33 C34 120.3(3) no
C33 C34 C35 121.0(4) no
C34 C35 C36 119.4(4) no
C31 C36 C35 121.4(4) no

loop_
_geom_bond_atom_site_label_1
_geom_bond_atom_site_label_2
_geom_bond_site_symmetry_2
_geom_bond_distance
_geom_bond_publ_flag
P1 C11 . 1.825(3) yes
P1 C21 . 1.808(3) yes
P1 C31 . 1.828(3) yes
C11 C12 . 1.390(5) no
C11 C16 . 1.389(4) no
C12 C13 . 1.391(5) no
C13 C14 . 1.378(5) no
C14 C15 . 1.382(5) no
C15 C16 . 1.383(4) no
C16 C26 . 1.486(4) no
C21 C22 . 1.412(5) no
C21 C26 . 1.386(4) no
C22 C23 . 1.375(6) no
C23 C24 . 1.381(5) no
C24 C25 . 1.371(5) no
C25 C26 . 1.386(5) no
C31 C32 . 1.396(4) no
C31 C36 . 1.392(4) no
C32 C33 . 1.377(5) no
C33 C34 . 1.358(5) no
C34 C35 . 1.355(6) no
C35 C36 . 1.384(5) no

loop_
_geom_torsion_atom_site_label_1
_geom_torsion_atom_site_label_2
_geom_torsion_atom_site_label_3
_geom_torsion_atom_site_label_4
_geom_torsion
_geom_torsion_publ_flag
C21 P1 C11 C16 -3.2(2) no
C31 P1 C11 C16 -106.8(2) no
C21 P1 C11 C12 -179.1(3) no
C31 P1 C11 C12 77.3(3) no
C16 C11 C12 C13 -0.4(5) no
P1 C11 C12 C13 175.2(3) no
C11 C12 C13 C14 -0.6(5) no
C12 C13 C14 C15 0.7(5) no
C13 C14 C15 C16 0.2(5) no
C14 C15 C16 C11 -1.2(4) no
C14 C15 C16 C26 -179.5(3) no
C12 C11 C16 C15 1.3(4) no
P1 C11 C16 C15 -174.9(2) no
C12 C11 C16 C26 179.8(3) no
P1 C11 C16 C26 3.6(3) no
C11 P1 C21 C26 2.1(2) no
C31 P1 C21 C26 104.0(2) no
C11 P1 C21 C22 -178.9(3) no
C31 P1 C21 C22 -77.0(3) no
C26 C21 C22 C23 1.7(5) no
P1 C21 C22 C23 -177.2(3) no
C21 C22 C23 C24 -1.1(6) no
C22 C23 C24 C25 0.2(6) no
C23 C24 C25 C26 0.1(5) no
C22 C21 C26 C25 -1.4(5) no
P1 C21 C26 C25 177.7(2) no
C22 C21 C26 C16 -179.6(3) no
P1 C21 C26 C16 -0.5(3) no
C24 C25 C26 C21 0.5(5) no
C24 C25 C26 C16 178.4(3) no
C15 C16 C26 C21 176.3(3) no
C11 C16 C26 C21 -2.0(4) no
C15 C16 C26 C25 -1.7(5) no
C11 C16 C26 C25 180.0(3) no
C21 P1 C31 C36 154.7(3) no
C11 P1 C31 C36 -113.4(3) no
C21 P1 C31 C32 -23.6(3) no
C11 P1 C31 C32 68.3(3) no
C32 C31 C36 C35 -1.5(5) no
P1 C31 C36 C35 -179.9(3) no
C31 C36 C35 C34 1.9(6) no
C36 C35 C34 C33 -0.7(7) no
C35 C34 C33 C32 -0.7(6) no
C34 C33 C32 C31 1.1(5) no
C36 C31 C32 C33 0.0(5) no
P1 C31 C32 C33 178.3(3) no

loop_
_cod_related_entry_id
_cod_related_entry_database
_cod_related_entry_code
1 ChemSpider 226719
